data_4519212
loop_
_publ_author_name
'You, Caifa'
'Wang, Xue-Qi'
'Zhou, Xiuwen'
'Yuan, Yi'
'Liao, Liang-Sheng'
'Liao, Yu-Chan'
'Chou, Pi-Tai'
'Chi, Yun'

_publ_section_title
;
 Homoleptic Ir(III) Phosphors with 2-Phenyl-1,2,4-triazol-3-ylidene
 Chelates for Efficient Blue Organic Light-Emitting Diodes.
;
_journal_issue 49
_journal_name_full 'ACS applied materials &amp; interfaces'
_journal_page_first 59023
_journal_page_last 59034
_journal_paper_doi 10.1021/acsami.1c17308
_journal_volume 13
_journal_year 2021
_chemical_formula_sum 'C30 H21 F9 Ir N9'
_chemical_formula_weight 870.76
_space_group_crystal_system monoclinic
_space_group_IT_number 14
_space_group_name_Hall '-P 2yn'
_space_group_name_H-M_alt 'P 1 21/n 1'
_atom_sites_solution_hydrogens geom
_audit_creation_method SHELXL-2016/6
_cell_angle_alpha 90
_cell_angle_beta 95.3280(10)
_cell_angle_gamma 90
_cell_formula_units_Z 4
_cell_length_a 12.4899(4)
_cell_length_b 17.3458(6)
_cell_length_c 14.1587(5)
_cell_measurement_reflns_used 9876
_cell_measurement_temperature 218(2)
_cell_measurement_theta_max 26.37
_cell_measurement_theta_min 2.57
_cell_volume 3054.19(18)
_computing_cell_refinement 'Bruker Saint'
_computing_data_collection 'Bruker Apex3'
_computing_data_reduction 'Bruker Saint'
_computing_structure_refinement 'SHELXL-2016/6 (Sheldrick, 2016)'
_computing_structure_solution 'SHELXT 2014/5 (Sheldrick, 2014)'
_diffrn_ambient_temperature 218(2)
_diffrn_measured_fraction_theta_full 0.999
_diffrn_measured_fraction_theta_max 0.997
_diffrn_measurement_device_type 'Bruker D8 Venture Photon II'
_diffrn_measurement_method 'phi and omega scans'
_diffrn_radiation_type MoK\a
_diffrn_radiation_wavelength 0.71073
_diffrn_reflns_av_R_equivalents 0.0448
_diffrn_reflns_av_unetI/netI 0.0368
_diffrn_reflns_Laue_measured_fraction_full 0.999
_diffrn_reflns_Laue_measured_fraction_max 0.997
_diffrn_reflns_limit_h_max 13
_diffrn_reflns_limit_h_min -15
_diffrn_reflns_limit_k_max 21
_diffrn_reflns_limit_k_min -21
_diffrn_reflns_limit_l_max 17
_diffrn_reflns_limit_l_min -17
_diffrn_reflns_number 27600
_diffrn_reflns_point_group_measured_fraction_full 0.999
_diffrn_reflns_point_group_measured_fraction_max 0.997
_diffrn_reflns_theta_full 25.242
_diffrn_reflns_theta_max 26.387
_diffrn_reflns_theta_min 2.282
_diffrn_source 'micro focus'
_exptl_absorpt_coefficient_mu 4.466
_exptl_absorpt_correction_T_max 0.7454
_exptl_absorpt_correction_T_min 0.5483
_exptl_absorpt_correction_type multi-scan
_exptl_absorpt_process_details
;
 SADABS 2016/2: Krause, L., Herbst-Irmer, R., Sheldrick G.M. & Stalke D.,
 J. Appl. Cryst. 48 (2015) 3-10
;
_exptl_crystal_colour yellow
_exptl_crystal_density_diffrn 1.894
_exptl_crystal_description block
_exptl_crystal_F_000 1688
_exptl_crystal_size_max 0.52
_exptl_crystal_size_mid 0.24
_exptl_crystal_size_min 0.09
_refine_diff_density_max 0.353
_refine_diff_density_min -0.541
_refine_diff_density_rms 0.087
_refine_ls_extinction_method none
_refine_ls_goodness_of_fit_ref 1.027
_refine_ls_hydrogen_treatment constr
_refine_ls_matrix_type full
_refine_ls_number_parameters 445
_refine_ls_number_reflns 6239
_refine_ls_number_restraints 0
_refine_ls_restrained_S_all 1.027
_refine_ls_R_factor_all 0.0380
_refine_ls_R_factor_gt 0.0254
_refine_ls_shift/su_max 0.003
_refine_ls_shift/su_mean 0.000
_refine_ls_structure_factor_coef Fsqd
_refine_ls_weighting_details 'w=1/[\s^2^(Fo^2^)+(0.0124P)^2^+1.8647P] where P=(Fo^2^+2Fc^2^)/3'
_refine_ls_weighting_scheme calc
_refine_ls_wR_factor_gt 0.0443
_refine_ls_wR_factor_ref 0.0484
_reflns_Friedel_coverage 0.000
_reflns_number_gt 5164
_reflns_number_total 6239
_reflns_threshold_expression 'I > 2\s(I)'
_cod_data_source_file am1c17308_si_003.cif
_cod_data_source_block 1_b
_cod_original_sg_symbol_H-M 'P 21/n'
_cod_database_code 4519212
_shelx_shelxl_version_number 2016/6
_shelx_space_group_comment
;
The symmetry employed for this shelxl refinement is uniquely defined
by the following loop, which should always be used as a source of
symmetry information in preference to the above space-group names.
They are only intended as comments.
;

loop_
_space_group_symop_operation_xyz
'x, y, z'
'-x+1/2, y+1/2, -z+1/2'
'-x, -y, -z'
'x-1/2, -y-1/2, z-1/2'

loop_
_atom_site_label
_atom_site_type_symbol
_atom_site_fract_x
_atom_site_fract_y
_atom_site_fract_z
_atom_site_U_iso_or_equiv
_atom_site_adp_type
_atom_site_occupancy
_atom_site_site_symmetry_order
_atom_site_calc_flag
_atom_site_refinement_flags_posn
_atom_site_refinement_flags_adp
_atom_site_refinement_flags_occupancy
_atom_site_disorder_assembly
_atom_site_disorder_group
Ir1 Ir 0.65811(2) 0.21257(2) 0.46662(2) 0.02896(5) Uani 1 1 d . . . . .
F1 F 0.9800(2) 0.08399(18) 0.7395(2) 0.0857(9) Uani 1 1 d . . . . .
F2 F 0.8979(2) -0.02166(15) 0.70157(18) 0.0652(7) Uani 1 1 d . . . . .
F3 F 0.8939(2) 0.02433(18) 0.84050(18) 0.0889(9) Uani 1 1 d . . . . .
F4 F 0.20633(16) 0.12807(14) 0.48634(15) 0.0522(6) Uani 1 1 d . . . . .
F5 F 0.20565(18) 0.17637(14) 0.34553(15) 0.0567(6) Uani 1 1 d . . . . .
F6 F 0.12280(18) 0.23385(15) 0.45158(18) 0.0670(7) Uani 1 1 d . . . . .
F7 F 0.76238(18) 0.52099(13) 0.34285(16) 0.0528(6) Uani 1 1 d . . . . .
F8 F 0.89724(19) 0.55465(13) 0.43732(17) 0.0602(6) Uani 1 1 d . . . . .
F9 F 0.91601(17) 0.46614(13) 0.33506(15) 0.0510(6) Uani 1 1 d . . . . .
N1 N 0.8752(2) 0.13516(18) 0.4115(2) 0.0397(7) Uani 1 1 d . . . . .
N2 N 0.9233(2) 0.0735(2) 0.5459(2) 0.0507(9) Uani 1 1 d . . . . .
N3 N 0.8301(2) 0.11537(17) 0.5500(2) 0.0368(7) Uani 1 1 d . . . . .
N4 N 0.5547(2) 0.05307(16) 0.39373(18) 0.0313(6) Uani 1 1 d . . . . .
N5 N 0.3823(2) 0.08097(17) 0.3993(2) 0.0378(7) Uani 1 1 d . . . . .
N6 N 0.4483(2) 0.14286(16) 0.42474(18) 0.0316(6) Uani 1 1 d . . . . .
N7 N 0.6363(2) 0.26990(17) 0.25184(19) 0.0381(7) Uani 1 1 d . . . . .
N8 N 0.7344(3) 0.37675(19) 0.2684(2) 0.0447(8) Uani 1 1 d . . . . .
N9 N 0.7269(2) 0.33927(16) 0.35362(18) 0.0319(6) Uani 1 1 d . . . . .
C1 C 0.7971(3) 0.1533(2) 0.4688(2) 0.0319(8) Uani 1 1 d . . . . .
C2 C 0.9475(3) 0.0878(2) 0.4607(3) 0.0538(11) Uani 1 1 d . . . . .
H2 H 1.008652 0.067664 0.435446 0.065 Uiso 1 1 calc R U . . .
C3 C 0.7652(3) 0.1210(2) 0.6276(2) 0.0348(8) Uani 1 1 d . . . . .
C4 C 0.7906(3) 0.0891(2) 0.7180(3) 0.0417(9) Uani 1 1 d . . . . .
C5 C 0.7178(4) 0.1018(2) 0.7847(3) 0.0498(10) Uani 1 1 d . . . . .
H5 H 0.732657 0.081878 0.846285 0.060 Uiso 1 1 calc R U . . .
C6 C 0.6246(3) 0.1429(2) 0.7632(3) 0.0471(10) Uani 1 1 d . . . . .
H6 H 0.576121 0.150088 0.809371 0.056 Uiso 1 1 calc R U . . .
C7 C 0.6022(3) 0.1736(2) 0.6731(2) 0.0391(9) Uani 1 1 d . . . . .
H7 H 0.538166 0.201619 0.659327 0.047 Uiso 1 1 calc R U . . .
C8 C 0.6717(3) 0.1643(2) 0.6022(2) 0.0331(8) Uani 1 1 d . . . . .
C9 C 0.8823(3) 0.1619(2) 0.3145(3) 0.0520(11) Uani 1 1 d . . . . .
H9A H 0.945627 0.140011 0.290014 0.078 Uiso 1 1 calc R U . . .
H9B H 0.887350 0.217746 0.313993 0.078 Uiso 1 1 calc R U . . .
H9C H 0.818628 0.145865 0.274929 0.078 Uiso 1 1 calc R U . . .
C10 C 0.8901(4) 0.0442(3) 0.7490(3) 0.0594(12) Uani 1 1 d . . . . .
C11 C 0.5545(3) 0.1276(2) 0.4222(2) 0.0306(7) Uani 1 1 d . . . . .
C12 C 0.4510(3) 0.0281(2) 0.3811(2) 0.0380(9) Uani 1 1 d . . . . .
H12 H 0.431293 -0.022102 0.361330 0.046 Uiso 1 1 calc R U . . .
C13 C 0.4177(3) 0.2164(2) 0.4587(2) 0.0334(8) Uani 1 1 d . . . . .
C14 C 0.3126(3) 0.2405(2) 0.4680(2) 0.0379(9) Uani 1 1 d . . . . .
C15 C 0.2987(3) 0.3128(2) 0.5079(3) 0.0491(10) Uani 1 1 d . . . . .
H15 H 0.229057 0.330033 0.516991 0.059 Uiso 1 1 calc R U . . .
C16 C 0.3854(3) 0.3591(2) 0.5342(3) 0.0518(10) Uani 1 1 d . . . . .
H16 H 0.374527 0.407913 0.560585 0.062 Uiso 1 1 calc R U . . .
C17 C 0.4890(3) 0.3347(2) 0.5221(3) 0.0441(9) Uani 1 1 d . . . . .
H17 H 0.547135 0.367800 0.539251 0.053 Uiso 1 1 calc R U . . .
C18 C 0.5087(3) 0.2619(2) 0.4849(2) 0.0346(8) Uani 1 1 d . . . . .
C19 C 0.6496(3) 0.0057(2) 0.3837(3) 0.0408(9) Uani 1 1 d . . . . .
H19A H 0.627358 -0.045007 0.360697 0.061 Uiso 1 1 calc R U . . .
H19B H 0.691061 0.000878 0.444816 0.061 Uiso 1 1 calc R U . . .
H19C H 0.693404 0.029861 0.338937 0.061 Uiso 1 1 calc R U . . .
C20 C 0.2142(3) 0.1944(2) 0.4373(3) 0.0460(10) Uani 1 1 d . . . . .
C21 C 0.6689(3) 0.2734(2) 0.3461(2) 0.0310(8) Uani 1 1 d . . . . .
C22 C 0.6778(3) 0.3326(2) 0.2093(3) 0.0475(10) Uani 1 1 d . . . . .
H22 H 0.666380 0.342640 0.143850 0.057 Uiso 1 1 calc R U . . .
C23 C 0.7676(3) 0.3644(2) 0.4457(2) 0.0308(7) Uani 1 1 d . . . . .
C24 C 0.8206(3) 0.4339(2) 0.4668(2) 0.0341(8) Uani 1 1 d . . . . .
C25 C 0.8508(3) 0.4504(2) 0.5620(3) 0.0433(9) Uani 1 1 d . . . . .
H25 H 0.887083 0.496554 0.578642 0.052 Uiso 1 1 calc R U . . .
C26 C 0.8275(3) 0.3992(2) 0.6318(3) 0.0469(10) Uani 1 1 d . . . . .
H26 H 0.847284 0.411225 0.695757 0.056 Uiso 1 1 calc R U . . .
C27 C 0.7759(3) 0.3309(2) 0.6089(2) 0.0408(9) Uani 1 1 d . . . . .
H27 H 0.761826 0.296719 0.657787 0.049 Uiso 1 1 calc R U . . .
C28 C 0.7436(3) 0.3107(2) 0.5150(2) 0.0333(8) Uani 1 1 d . . . . .
C29 C 0.5640(3) 0.2132(3) 0.2056(3) 0.0571(11) Uani 1 1 d . . . . .
H29A H 0.592807 0.161937 0.218280 0.086 Uiso 1 1 calc R U . . .
H29B H 0.556737 0.222393 0.137693 0.086 Uiso 1 1 calc R U . . .
H29C H 0.494064 0.217367 0.229760 0.086 Uiso 1 1 calc R U . . .
C30 C 0.8478(3) 0.4927(2) 0.3960(3) 0.0429(9) Uani 1 1 d . . . . .

loop_
_atom_site_aniso_label
_atom_site_aniso_U_11
_atom_site_aniso_U_22
_atom_site_aniso_U_33
_atom_site_aniso_U_23
_atom_site_aniso_U_13
_atom_site_aniso_U_12
Ir1 0.03270(7) 0.02596(8) 0.02842(7) -0.00325(6) 0.00384(5) -0.00007(6)
F1 0.0557(17) 0.100(2) 0.096(2) 0.0189(17) -0.0234(15) -0.0224(16)
F2 0.0698(17) 0.0574(18) 0.0686(17) 0.0203(14) 0.0065(13) 0.0079(13)
F3 0.102(2) 0.114(3) 0.0475(16) 0.0303(16) -0.0150(14) 0.0140(19)
F4 0.0445(12) 0.0584(16) 0.0554(14) 0.0136(12) 0.0136(10) -0.0044(11)
F5 0.0554(14) 0.0691(17) 0.0433(14) 0.0047(12) -0.0080(11) -0.0031(12)
F6 0.0365(12) 0.0752(19) 0.0899(19) 0.0066(14) 0.0095(12) 0.0146(12)
F7 0.0563(14) 0.0423(14) 0.0609(15) 0.0104(11) 0.0112(11) 0.0132(11)
F8 0.0747(17) 0.0341(14) 0.0738(16) -0.0077(12) 0.0183(13) -0.0177(12)
F9 0.0446(13) 0.0503(15) 0.0610(14) -0.0061(11) 0.0208(11) -0.0032(10)
N1 0.0352(16) 0.0423(19) 0.0426(18) 0.0084(15) 0.0086(13) 0.0041(14)
N2 0.0373(18) 0.060(2) 0.056(2) 0.0231(18) 0.0091(15) 0.0115(16)
N3 0.0320(16) 0.0379(18) 0.0401(18) 0.0084(14) 0.0011(13) 0.0006(13)
N4 0.0413(17) 0.0245(16) 0.0284(15) -0.0018(12) 0.0044(12) 0.0002(13)
N5 0.0386(17) 0.0373(19) 0.0370(17) -0.0020(14) 0.0008(13) -0.0081(14)
N6 0.0350(15) 0.0306(17) 0.0290(15) -0.0039(13) 0.0019(12) -0.0025(13)
N7 0.0463(18) 0.0376(19) 0.0296(16) -0.0028(13) -0.0006(13) -0.0045(14)
N8 0.057(2) 0.044(2) 0.0335(17) 0.0062(15) 0.0059(15) -0.0087(16)
N9 0.0394(16) 0.0280(17) 0.0283(15) 0.0001(12) 0.0031(12) -0.0027(13)
C1 0.0314(18) 0.033(2) 0.0314(19) 0.0002(15) 0.0036(14) -0.0016(15)
C2 0.038(2) 0.057(3) 0.068(3) 0.020(2) 0.015(2) 0.015(2)
C3 0.041(2) 0.033(2) 0.0302(19) 0.0003(15) -0.0001(15) -0.0113(16)
C4 0.048(2) 0.037(2) 0.038(2) 0.0034(17) -0.0031(17) -0.0131(18)
C5 0.071(3) 0.044(3) 0.033(2) 0.0058(18) 0.001(2) -0.017(2)
C6 0.070(3) 0.039(2) 0.035(2) -0.0052(18) 0.0162(19) -0.016(2)
C7 0.051(2) 0.031(2) 0.036(2) -0.0009(16) 0.0077(17) -0.0081(17)
C8 0.0396(19) 0.027(2) 0.0331(19) -0.0037(15) 0.0052(15) -0.0061(15)
C9 0.056(3) 0.057(3) 0.047(2) 0.015(2) 0.0204(19) 0.018(2)
C10 0.064(3) 0.062(3) 0.049(3) 0.016(2) -0.010(2) -0.006(2)
C11 0.0371(18) 0.0272(19) 0.0280(18) -0.0005(15) 0.0053(14) 0.0013(15)
C12 0.046(2) 0.032(2) 0.036(2) -0.0038(16) 0.0028(16) -0.0097(17)
C13 0.0382(18) 0.033(2) 0.0293(18) 0.0002(16) 0.0054(14) 0.0041(17)
C14 0.039(2) 0.040(2) 0.035(2) 0.0034(16) 0.0069(16) 0.0067(17)
C15 0.043(2) 0.053(3) 0.054(3) 0.001(2) 0.0155(19) 0.015(2)
C16 0.058(3) 0.042(2) 0.057(3) -0.012(2) 0.014(2) 0.014(2)
C17 0.049(2) 0.038(2) 0.046(2) -0.0117(18) 0.0090(18) 0.0064(18)
C18 0.041(2) 0.034(2) 0.0295(19) -0.0010(15) 0.0069(15) 0.0051(16)
C19 0.052(2) 0.028(2) 0.043(2) -0.0041(17) 0.0067(17) 0.0072(17)
C20 0.037(2) 0.055(3) 0.047(2) 0.006(2) 0.0083(17) 0.0047(18)
C21 0.0288(17) 0.034(2) 0.0298(18) -0.0025(15) 0.0008(13) 0.0071(15)
C22 0.059(3) 0.051(3) 0.032(2) 0.0067(19) 0.0024(18) -0.007(2)
C23 0.0328(18) 0.0294(19) 0.0299(18) -0.0061(15) 0.0020(14) 0.0022(15)
C24 0.0330(19) 0.027(2) 0.043(2) -0.0058(16) 0.0080(16) 0.0014(15)
C25 0.041(2) 0.034(2) 0.054(2) -0.0124(18) -0.0004(18) -0.0033(17)
C26 0.058(3) 0.045(3) 0.036(2) -0.0098(19) -0.0081(18) -0.004(2)
C27 0.054(2) 0.034(2) 0.033(2) -0.0010(17) -0.0026(17) -0.0037(18)
C28 0.0346(19) 0.031(2) 0.0339(19) -0.0053(15) 0.0019(15) 0.0009(15)
C29 0.070(3) 0.059(3) 0.040(2) -0.008(2) -0.008(2) -0.018(2)
C30 0.045(2) 0.029(2) 0.056(2) -0.0079(18) 0.0126(19) -0.0007(18)

loop_
_atom_type_symbol
_atom_type_description
_atom_type_scat_dispersion_real
_atom_type_scat_dispersion_imag
_atom_type_scat_source
C C 0.0033 0.0016 'International Tables Vol C Tables 4.2.6.8 and 6.1.1.4'
H H 0.0000 0.0000 'International Tables Vol C Tables 4.2.6.8 and 6.1.1.4'
F F 0.0171 0.0103 'International Tables Vol C Tables 4.2.6.8 and 6.1.1.4'
Ir Ir -1.4442 7.9887 'International Tables Vol C Tables 4.2.6.8 and 6.1.1.4'
N N 0.0061 0.0033 'International Tables Vol C Tables 4.2.6.8 and 6.1.1.4'

loop_
_geom_angle_atom_site_label_1
_geom_angle_atom_site_label_2
_geom_angle_atom_site_label_3
_geom_angle
_geom_angle_site_symmetry_1
_geom_angle_site_symmetry_3
_geom_angle_publ_flag
C1 Ir1 C21 98.87(13) . . ?
C1 Ir1 C11 99.12(13) . . ?
C21 Ir1 C11 102.04(13) . . ?
C1 Ir1 C8 77.59(13) . . ?
C21 Ir1 C8 168.51(13) . . ?
C11 Ir1 C8 89.35(13) . . ?
C1 Ir1 C18 169.89(13) . . ?
C21 Ir1 C18 91.19(13) . . ?
C11 Ir1 C18 77.55(13) . . ?
C8 Ir1 C18 92.75(13) . . ?
C1 Ir1 C28 89.85(13) . . ?
C21 Ir1 C28 77.27(13) . . ?
C11 Ir1 C28 170.98(13) . . ?
C8 Ir1 C28 91.72(13) . . ?
C18 Ir1 C28 93.46(13) . . ?
C1 N1 C2 108.2(3) . . ?
C1 N1 C9 126.5(3) . . ?
C2 N1 C9 125.3(3) . . ?
C2 N2 N3 102.1(3) . . ?
C1 N3 N2 114.3(3) . . ?
C1 N3 C3 118.0(3) . . ?
N2 N3 C3 127.7(3) . . ?
C11 N4 C12 108.4(3) . . ?
C11 N4 C19 126.1(3) . . ?
C12 N4 C19 125.4(3) . . ?
C12 N5 N6 102.2(3) . . ?
C11 N6 N5 113.8(3) . . ?
C11 N6 C13 118.4(3) . . ?
N5 N6 C13 127.6(3) . . ?
C21 N7 C22 107.8(3) . . ?
C21 N7 C29 126.2(3) . . ?
C22 N7 C29 125.8(3) . . ?
C22 N8 N9 102.1(3) . . ?
C21 N9 N8 114.1(3) . . ?
C21 N9 C23 118.3(3) . . ?
N8 N9 C23 127.5(3) . . ?
N3 C1 N1 102.4(3) . . ?
N3 C1 Ir1 117.0(2) . . ?
N1 C1 Ir1 140.6(3) . . ?
N2 C2 N1 113.0(3) . . ?
N2 C2 H2 123.5 . . ?
N1 C2 H2 123.5 . . ?
C4 C3 C8 123.7(3) . . ?
C4 C3 N3 125.3(3) . . ?
C8 C3 N3 111.0(3) . . ?
C5 C4 C3 116.8(4) . . ?
C5 C4 C10 117.4(4) . . ?
C3 C4 C10 125.7(4) . . ?
C6 C5 C4 121.7(4) . . ?
C6 C5 H5 119.1 . . ?
C4 C5 H5 119.1 . . ?
C5 C6 C7 119.9(4) . . ?
C5 C6 H6 120.1 . . ?
C7 C6 H6 120.1 . . ?
C6 C7 C8 122.0(4) . . ?
C6 C7 H7 119.0 . . ?
C8 C7 H7 119.0 . . ?
C7 C8 C3 115.8(3) . . ?
C7 C8 Ir1 127.7(3) . . ?
C3 C8 Ir1 116.3(2) . . ?
N1 C9 H9A 109.5 . . ?
N1 C9 H9B 109.5 . . ?
H9A C9 H9B 109.5 . . ?
N1 C9 H9C 109.5 . . ?
H9A C9 H9C 109.5 . . ?
H9B C9 H9C 109.5 . . ?
F2 C10 F1 106.9(4) . . ?
F2 C10 F3 105.6(4) . . ?
F1 C10 F3 106.0(4) . . ?
F2 C10 C4 113.3(4) . . ?
F1 C10 C4 112.6(4) . . ?
F3 C10 C4 111.9(4) . . ?
N4 C11 N6 102.9(3) . . ?
N4 C11 Ir1 140.3(2) . . ?
N6 C11 Ir1 116.7(2) . . ?
N5 C12 N4 112.8(3) . . ?
N5 C12 H12 123.6 . . ?
N4 C12 H12 123.6 . . ?
C14 C13 C18 123.4(3) . . ?
C14 C13 N6 125.7(3) . . ?
C18 C13 N6 110.9(3) . . ?
C15 C14 C13 117.5(4) . . ?
C15 C14 C20 118.0(3) . . ?
C13 C14 C20 124.5(3) . . ?
C16 C15 C14 120.8(4) . . ?
C16 C15 H15 119.6 . . ?
C14 C15 H15 119.6 . . ?
C15 C16 C17 120.6(4) . . ?
C15 C16 H16 119.7 . . ?
C17 C16 H16 119.7 . . ?
C16 C17 C18 121.4(4) . . ?
C16 C17 H17 119.3 . . ?
C18 C17 H17 119.3 . . ?
C17 C18 C13 116.1(3) . . ?
C17 C18 Ir1 127.4(3) . . ?
C13 C18 Ir1 116.5(2) . . ?
N4 C19 H19A 109.5 . . ?
N4 C19 H19B 109.5 . . ?
H19A C19 H19B 109.5 . . ?
N4 C19 H19C 109.5 . . ?
H19A C19 H19C 109.5 . . ?
H19B C19 H19C 109.5 . . ?
F5 C20 F4 107.4(3) . . ?
F5 C20 F6 105.7(3) . . ?
F4 C20 F6 104.5(3) . . ?
F5 C20 C14 113.5(3) . . ?
F4 C20 C14 113.7(3) . . ?
F6 C20 C14 111.4(3) . . ?
N9 C21 N7 103.0(3) . . ?
N9 C21 Ir1 116.9(2) . . ?
N7 C21 Ir1 140.1(3) . . ?
N8 C22 N7 113.0(3) . . ?
N8 C22 H22 123.5 . . ?
N7 C22 H22 123.5 . . ?
C24 C23 C28 123.5(3) . . ?
C24 C23 N9 125.6(3) . . ?
C28 C23 N9 110.9(3) . . ?
C23 C24 C25 117.6(3) . . ?
C23 C24 C30 125.5(3) . . ?
C25 C24 C30 116.8(3) . . ?
C26 C25 C24 120.3(3) . . ?
C26 C25 H25 119.8 . . ?
C24 C25 H25 119.8 . . ?
C27 C26 C25 120.8(3) . . ?
C27 C26 H26 119.6 . . ?
C25 C26 H26 119.6 . . ?
C26 C27 C28 121.8(4) . . ?
C26 C27 H27 119.1 . . ?
C28 C27 H27 119.1 . . ?
C27 C28 C23 116.0(3) . . ?
C27 C28 Ir1 127.5(3) . . ?
C23 C28 Ir1 116.5(2) . . ?
N7 C29 H29A 109.5 . . ?
N7 C29 H29B 109.5 . . ?
H29A C29 H29B 109.5 . . ?
N7 C29 H29C 109.5 . . ?
H29A C29 H29C 109.5 . . ?
H29B C29 H29C 109.5 . . ?
F7 C30 F8 105.1(3) . . ?
F7 C30 F9 106.4(3) . . ?
F8 C30 F9 105.0(3) . . ?
F7 C30 C24 114.2(3) . . ?
F8 C30 C24 112.2(3) . . ?
F9 C30 C24 113.2(3) . . ?

loop_
_geom_bond_atom_site_label_1
_geom_bond_atom_site_label_2
_geom_bond_distance
_geom_bond_site_symmetry_2
_geom_bond_publ_flag
Ir1 C1 2.015(3) . ?
Ir1 C21 2.021(3) . ?
Ir1 C11 2.023(3) . ?
Ir1 C8 2.087(3) . ?
Ir1 C18 2.091(3) . ?
Ir1 C28 2.092(3) . ?
F1 C10 1.336(5) . ?
F2 C10 1.333(5) . ?
F3 C10 1.337(5) . ?
F4 C20 1.352(4) . ?
F5 C20 1.331(4) . ?
F6 C20 1.362(4) . ?
F7 C30 1.340(4) . ?
F8 C30 1.347(4) . ?
F9 C30 1.349(4) . ?
N1 C1 1.362(4) . ?
N1 C2 1.364(5) . ?
N1 C9 1.461(4) . ?
N2 C2 1.294(5) . ?
N2 N3 1.378(4) . ?
N3 C1 1.356(4) . ?
N3 C3 1.427(4) . ?
N4 C11 1.354(4) . ?
N4 C12 1.362(4) . ?
N4 C19 1.460(4) . ?
N5 C12 1.298(4) . ?
N5 N6 1.381(4) . ?
N6 C11 1.356(4) . ?
N6 C13 1.427(4) . ?
N7 C21 1.360(4) . ?
N7 C22 1.369(5) . ?
N7 C29 1.450(4) . ?
N8 C22 1.295(5) . ?
N8 N9 1.382(4) . ?
N9 C21 1.352(4) . ?
N9 C23 1.424(4) . ?
C2 H2 0.9400 . ?
C3 C4 1.404(5) . ?
C3 C8 1.407(5) . ?
C4 C5 1.389(5) . ?
C4 C10 1.497(6) . ?
C5 C6 1.375(6) . ?
C5 H5 0.9400 . ?
C6 C7 1.387(5) . ?
C6 H6 0.9400 . ?
C7 C8 1.396(5) . ?
C7 H7 0.9400 . ?
C9 H9A 0.9700 . ?
C9 H9B 0.9700 . ?
C9 H9C 0.9700 . ?
C12 H12 0.9400 . ?
C13 C14 1.396(5) . ?
C13 C18 1.406(5) . ?
C14 C15 1.393(5) . ?
C14 C20 1.497(5) . ?
C15 C16 1.372(6) . ?
C15 H15 0.9400 . ?
C16 C17 1.386(5) . ?
C16 H16 0.9400 . ?
C17 C18 1.399(5) . ?
C17 H17 0.9400 . ?
C19 H19A 0.9700 . ?
C19 H19B 0.9700 . ?
C19 H19C 0.9700 . ?
C22 H22 0.9400 . ?
C23 C24 1.394(5) . ?
C23 C28 1.405(5) . ?
C24 C25 1.395(5) . ?
C24 C30 1.490(5) . ?
C25 C26 1.379(5) . ?
C25 H25 0.9400 . ?
C26 C27 1.374(5) . ?
C26 H26 0.9400 . ?
C27 C28 1.397(5) . ?
C27 H27 0.9400 . ?
C29 H29A 0.9700 . ?
C29 H29B 0.9700 . ?
C29 H29C 0.9700 . ?

loop_
_geom_torsion_atom_site_label_1
_geom_torsion_atom_site_label_2
_geom_torsion_atom_site_label_3
_geom_torsion_atom_site_label_4
_geom_torsion
_geom_torsion_site_symmetry_1
_geom_torsion_site_symmetry_2
_geom_torsion_site_symmetry_3
_geom_torsion_site_symmetry_4
_geom_torsion_publ_flag
C2 N2 N3 C1 1.1(4) . . . . ?
C2 N2 N3 C3 179.2(4) . . . . ?
C12 N5 N6 C11 -0.1(4) . . . . ?
C12 N5 N6 C13 -175.3(3) . . . . ?
C22 N8 N9 C21 1.1(4) . . . . ?
C22 N8 N9 C23 -175.3(3) . . . . ?
N2 N3 C1 N1 -1.2(4) . . . . ?
C3 N3 C1 N1 -179.5(3) . . . . ?
N2 N3 C1 Ir1 177.6(2) . . . . ?
C3 N3 C1 Ir1 -0.8(4) . . . . ?
C2 N1 C1 N3 0.7(4) . . . . ?
C9 N1 C1 N3 -178.6(3) . . . . ?
C2 N1 C1 Ir1 -177.4(3) . . . . ?
C9 N1 C1 Ir1 3.2(6) . . . . ?
N3 N2 C2 N1 -0.5(5) . . . . ?
C1 N1 C2 N2 -0.1(5) . . . . ?
C9 N1 C2 N2 179.2(4) . . . . ?
C1 N3 C3 C4 -176.2(3) . . . . ?
N2 N3 C3 C4 5.7(6) . . . . ?
C1 N3 C3 C8 2.9(4) . . . . ?
N2 N3 C3 C8 -175.2(3) . . . . ?
C8 C3 C4 C5 0.0(5) . . . . ?
N3 C3 C4 C5 179.0(3) . . . . ?
C8 C3 C4 C10 -178.6(4) . . . . ?
N3 C3 C4 C10 0.4(6) . . . . ?
C3 C4 C5 C6 0.8(6) . . . . ?
C10 C4 C5 C6 179.5(4) . . . . ?
C4 C5 C6 C7 -0.9(6) . . . . ?
C5 C6 C7 C8 0.1(6) . . . . ?
C6 C7 C8 C3 0.7(5) . . . . ?
C6 C7 C8 Ir1 -175.0(3) . . . . ?
C4 C3 C8 C7 -0.7(5) . . . . ?
N3 C3 C8 C7 -179.9(3) . . . . ?
C4 C3 C8 Ir1 175.5(3) . . . . ?
N3 C3 C8 Ir1 -3.7(4) . . . . ?
C5 C4 C10 F2 117.8(4) . . . . ?
C3 C4 C10 F2 -63.6(5) . . . . ?
C5 C4 C10 F1 -120.8(4) . . . . ?
C3 C4 C10 F1 57.8(6) . . . . ?
C5 C4 C10 F3 -1.5(6) . . . . ?
C3 C4 C10 F3 177.1(4) . . . . ?
C12 N4 C11 N6 -0.1(3) . . . . ?
C19 N4 C11 N6 -176.6(3) . . . . ?
C12 N4 C11 Ir1 174.7(3) . . . . ?
C19 N4 C11 Ir1 -1.9(6) . . . . ?
N5 N6 C11 N4 0.1(3) . . . . ?
C13 N6 C11 N4 175.8(3) . . . . ?
N5 N6 C11 Ir1 -176.1(2) . . . . ?
C13 N6 C11 Ir1 -0.4(4) . . . . ?
N6 N5 C12 N4 0.1(4) . . . . ?
C11 N4 C12 N5 0.0(4) . . . . ?
C19 N4 C12 N5 176.6(3) . . . . ?
C11 N6 C13 C14 -178.4(3) . . . . ?
N5 N6 C13 C14 -3.4(5) . . . . ?
C11 N6 C13 C18 -0.1(4) . . . . ?
N5 N6 C13 C18 174.9(3) . . . . ?
C18 C13 C14 C15 -1.8(5) . . . . ?
N6 C13 C14 C15 176.2(3) . . . . ?
C18 C13 C14 C20 177.6(3) . . . . ?
N6 C13 C14 C20 -4.4(6) . . . . ?
C13 C14 C15 C16 2.0(6) . . . . ?
C20 C14 C15 C16 -177.5(4) . . . . ?
C14 C15 C16 C17 -0.4(6) . . . . ?
C15 C16 C17 C18 -1.4(6) . . . . ?
C16 C17 C18 C13 1.5(5) . . . . ?
C16 C17 C18 Ir1 -177.1(3) . . . . ?
C14 C13 C18 C17 0.2(5) . . . . ?
N6 C13 C18 C17 -178.1(3) . . . . ?
C14 C13 C18 Ir1 178.9(3) . . . . ?
N6 C13 C18 Ir1 0.6(4) . . . . ?
C15 C14 C20 F5 121.1(4) . . . . ?
C13 C14 C20 F5 -58.3(5) . . . . ?
C15 C14 C20 F4 -115.7(4) . . . . ?
C13 C14 C20 F4 64.8(5) . . . . ?
C15 C14 C20 F6 2.0(5) . . . . ?
C13 C14 C20 F6 -177.4(3) . . . . ?
N8 N9 C21 N7 -1.3(4) . . . . ?
C23 N9 C21 N7 175.5(3) . . . . ?
N8 N9 C21 Ir1 177.8(2) . . . . ?
C23 N9 C21 Ir1 -5.4(4) . . . . ?
C22 N7 C21 N9 0.9(4) . . . . ?
C29 N7 C21 N9 -174.9(3) . . . . ?
C22 N7 C21 Ir1 -177.9(3) . . . . ?
C29 N7 C21 Ir1 6.3(6) . . . . ?
N9 N8 C22 N7 -0.5(4) . . . . ?
C21 N7 C22 N8 -0.3(5) . . . . ?
C29 N7 C22 N8 175.6(4) . . . . ?
C21 N9 C23 C24 -174.1(3) . . . . ?
N8 N9 C23 C24 2.2(5) . . . . ?
C21 N9 C23 C28 3.4(4) . . . . ?
N8 N9 C23 C28 179.7(3) . . . . ?
C28 C23 C24 C25 -0.1(5) . . . . ?
N9 C23 C24 C25 177.2(3) . . . . ?
C28 C23 C24 C30 -179.9(3) . . . . ?
N9 C23 C24 C30 -2.7(5) . . . . ?
C23 C24 C25 C26 -0.5(5) . . . . ?
C30 C24 C25 C26 179.4(3) . . . . ?
C24 C25 C26 C27 0.9(6) . . . . ?
C25 C26 C27 C28 -0.8(6) . . . . ?
C26 C27 C28 C23 0.3(5) . . . . ?
C26 C27 C28 Ir1 -176.8(3) . . . . ?
C24 C23 C28 C27 0.2(5) . . . . ?
N9 C23 C28 C27 -177.4(3) . . . . ?
C24 C23 C28 Ir1 177.6(3) . . . . ?
N9 C23 C28 Ir1 0.0(4) . . . . ?
C23 C24 C30 F7 59.4(5) . . . . ?
C25 C24 C30 F7 -120.4(3) . . . . ?
C23 C24 C30 F8 178.9(3) . . . . ?
C25 C24 C30 F8 -1.0(5) . . . . ?
C23 C24 C30 F9 -62.5(5) . . . . ?
C25 C24 C30 F9 117.6(4) . . . . ?
